data_2312841
loop_
_publ_author_name
'Kamin, Ashlyn A.'
'Le, Phuong H.'
'Brannan, E. J.'
'Gannon, Paige M.'
'Krajewski, Sebastian'
'Kaminsky, Werner'
'Xiao, Dianne J.'

_publ_section_title
;
 Synthesis and crystal structures of a family of bimetallic complexes with
 phenyl-substituted bridging tetraoxolene ligands.
;
_journal_coeditor_code QF3068
_journal_issue 6
_journal_name_full 'Acta crystallographica. Section C, Structural chemistry'
_journal_paper_doi 10.1107/S2053229625003584
_journal_volume 81
_journal_year 2025
_chemical_formula_iupac '[Co3 (C18 H10 O4)2 (C18 H18 N4)2 (C2 H3 N)2] (B F4)2, 2C2 H3 N'
_chemical_formula_moiety 'C76 H62 Co3 N10 O8 4+, 4(B F4 -), 2(C2 H3 N)'
_chemical_formula_sum 'C80 H68 B4 Co3 F16 N12 O8'
_chemical_formula_weight 1849.49
_chemical_name_systematic
'[{Tris[(pyridin-2-yl)methyl]amine}cobalt(III)]-\m-3,6-dioxo-2,5-diphenylcyclohexa-1,4-diene-1,4-diolato-[diacetonitrilecobalt(II)]-\m-3,6-dioxo-2,5-diphenylcyclohexa-1,4-diene-1,4-diolato-[{tris[(pyridin-2-yl)methyl]amine}cobalt(III)] bis(tetrafluoroborate) acetonitrile disolvate'
_space_group_IT_number 2
_space_group_name_Hall '-P 1'
_space_group_name_H-M_alt 'P -1'
_symmetry_cell_setting triclinic
_symmetry_Int_Tables_number 2
_symmetry_space_group_name_Hall '-P 1'
_symmetry_space_group_name_H-M 'P -1'
_atom_sites_solution_hydrogens mixed
_atom_sites_solution_primary direct
_atom_sites_solution_secondary difmap
_audit_conform_dict_location ftp://ftp.iucr.org/pub/cif_core.dic
_audit_conform_dict_name cif_core.dic
_audit_conform_dict_version 2.4.5
_audit_creation_date 2022-07-21T10:47:49-00:00
_audit_creation_method 'WinGX routine CIF_UPDATE'
_cell_angle_alpha 80.478(10)
_cell_angle_beta 80.379(9)
_cell_angle_gamma 85.651(9)
_cell_formula_units_Z 1
_cell_length_a 10.6863(15)
_cell_length_b 12.962(2)
_cell_length_c 15.377(2)
_cell_measurement_reflns_used 1695
_cell_measurement_temperature 100(2)
_cell_measurement_theta_max 16.55
_cell_measurement_theta_min 2.52
_cell_measurement_wavelength 0.71073
_cell_volume 2068.5(5)
_computing_cell_refinement
;
SAINT (Bruker, 2016)
;
_computing_data_collection
;
APEX2 (Bruker, 2016)
;
_computing_data_reduction
;
SORTAV (Blessing, 1995)
;
_computing_molecular_graphics
;
ORTEP-3 for Windows (Farrugia, 2012)
;
_computing_publication_material
;
WinGX publication routines (Farrugia, 2012)
;
_computing_structure_refinement
;
SHELXL2014 (Sheldrick, 2015<i>b</i>)
;
_computing_structure_solution
;
SHELXS2013 (Sheldrick, 2008)
;
_diffrn_ambient_temperature 100(2)
_diffrn_detector 'APEX-II CCD'
_diffrn_measured_fraction_theta_full 0.999
_diffrn_measured_fraction_theta_max 0.999
_diffrn_measurement_device '\k-geometry diffractometer'
_diffrn_measurement_device_type 'Bruker APEXII'
_diffrn_measurement_method '\f or \w oscillation scans'
_diffrn_orient_matrix_UB_11 -0.027649
_diffrn_orient_matrix_UB_12 0.075354
_diffrn_orient_matrix_UB_13 -0.015271
_diffrn_orient_matrix_UB_21 -0.050183
_diffrn_orient_matrix_UB_22 -0.018771
_diffrn_orient_matrix_UB_23 -0.043997
_diffrn_orient_matrix_UB_31 -0.075814
_diffrn_orient_matrix_UB_32 -0.010193
_diffrn_orient_matrix_UB_33 0.04785
_diffrn_radiation_monochromator graphite
_diffrn_radiation_probe x-ray
_diffrn_radiation_type MoK\a
_diffrn_radiation_wavelength 0.71073
_diffrn_reflns_av_R_equivalents 0.1756
_diffrn_reflns_av_unetI/netI 0.2357
_diffrn_reflns_Laue_measured_fraction_full 0.999
_diffrn_reflns_Laue_measured_fraction_max 0.999
_diffrn_reflns_limit_h_max 12
_diffrn_reflns_limit_h_min -12
_diffrn_reflns_limit_k_max 15
_diffrn_reflns_limit_k_min -15
_diffrn_reflns_limit_l_max 18
_diffrn_reflns_limit_l_min -18
_diffrn_reflns_number 7308
_diffrn_reflns_point_group_measured_fraction_full 0.999
_diffrn_reflns_point_group_measured_fraction_max 0.999
_diffrn_reflns_theta_full 25.027
_diffrn_reflns_theta_max 25.027
_diffrn_reflns_theta_min 1.36
_diffrn_source 'sealed x-ray tube'
_diffrn_standards_number 0
_exptl_absorpt_coefficient_mu 0.693
_exptl_absorpt_correction_T_max 0.745
_exptl_absorpt_correction_T_min 0.632
_exptl_absorpt_correction_type multi-scan
_exptl_absorpt_process_details
;
(SADABS; Bruker, 2016)
;
_exptl_crystal_colour brown
_exptl_crystal_density_diffrn 1.485
_exptl_crystal_density_method 'not measured'
_exptl_crystal_description piece
_exptl_crystal_F_000 941
_exptl_crystal_size_max 0.11
_exptl_crystal_size_mid 0.07
_exptl_crystal_size_min 0.07
_refine_diff_density_max 0.536
_refine_diff_density_min -0.414
_refine_diff_density_rms 0.096
_refine_ls_extinction_method none
_refine_ls_goodness_of_fit_ref 1.026
_refine_ls_hydrogen_treatment constr
_refine_ls_matrix_type full
_refine_ls_number_constraints 0
_refine_ls_number_parameters 547
_refine_ls_number_reflns 7308
_refine_ls_number_restraints 79
_refine_ls_restrained_S_all 1.023
_refine_ls_R_factor_all 0.3061
_refine_ls_R_factor_gt 0.1115
_refine_ls_shift/su_max 0
_refine_ls_shift/su_mean 0
_refine_ls_structure_factor_coef Fsqd
_refine_ls_weighting_details 'w=1/[\s^2^(Fo^2^)+(0.1391P)^2^+4.3598P] where P=(Fo^2^+2Fc^2^)/3'
_refine_ls_weighting_scheme calc
_refine_ls_wR_factor_gt 0.2482
_refine_ls_wR_factor_ref 0.3474
_reflns_Friedel_coverage 0
_reflns_number_gt 2394
_reflns_number_total 7308
_reflns_threshold_expression 'I > 2\s(I)'
_cod_data_source_file qf3068sup1.cif
_cod_data_source_block Co3TPA2Ph2dhbq2BF44
_cod_database_code 2312841
_shelx_estimated_absorpt_t_min 0.928
_shelx_estimated_absorpt_t_max 0.953
_shelx_shelxl_version_number 2014/7

loop_
_symmetry_equiv_pos_as_xyz
'x, y, z'
'-x, -y, -z'

loop_
_atom_site_label
_atom_site_type_symbol
_atom_site_fract_x
_atom_site_fract_y
_atom_site_fract_z
_atom_site_U_iso_or_equiv
_atom_site_adp_type
_atom_site_occupancy
_atom_site_site_symmetry_order
_atom_site_calc_flag
_atom_site_refinement_flags_posn
_atom_site_refinement_flags_adp
_atom_site_refinement_flags_occupancy
_atom_site_disorder_assembly
_atom_site_disorder_group
C1 C -0.2568(13) 0.8653(13) 0.6094(9) 0.079(5) Uani 1 1 d . . . . .
H1A H -0.2282 0.8337 0.5546 0.095 Uiso 1 1 calc R U . . .
H1B H -0.3348 0.9097 0.6011 0.095 Uiso 1 1 calc R U . . .
C2 C -0.1599(15) 0.9286(15) 0.6232(12) 0.087(5) Uani 1 1 d . . . . .
C3 C -0.1296(19) 1.0301(14) 0.5807(12) 0.099(6) Uani 1 1 d . . . . .
H3 H -0.1789 1.0674 0.5386 0.119 Uiso 1 1 calc R U . . .
C4 C -0.026(2) 1.0754(15) 0.6014(14) 0.107(6) Uani 1 1 d . . . . .
H4 H -0.0066 1.1451 0.5746 0.128 Uiso 1 1 calc R U . . .
C5 C 0.0488(18) 1.0217(17) 0.6589(13) 0.106(6) Uani 1 1 d . . . . .
H5 H 0.1202 1.0523 0.672 0.127 Uiso 1 1 calc R U . . .
C6 C 0.0173(15) 0.9212(13) 0.6975(12) 0.086(5) Uani 1 1 d . . . . .
H6 H 0.0682 0.8839 0.7386 0.103 Uiso 1 1 calc R U . . .
C7 C -0.3757(14) 0.8241(12) 0.7617(11) 0.098(6) Uani 1 1 d . . . . .
H7A H -0.3959 0.8996 0.7431 0.118 Uiso 1 1 calc R U . . .
H7B H -0.4559 0.7872 0.7729 0.118 Uiso 1 1 calc R U . . .
C8 C -0.3191(14) 0.8099(12) 0.8468(11) 0.083(5) Uani 1 1 d . . . . .
C9 C -0.3840(15) 0.8357(13) 0.9231(13) 0.106(6) Uani 1 1 d . . . . .
H9 H -0.4694 0.863 0.927 0.128 Uiso 1 1 calc R U . . .
C10 C -0.3209(19) 0.8207(15) 0.9957(13) 0.114(7) Uani 1 1 d . . . . .
H10 H -0.3634 0.8363 1.0517 0.137 Uiso 1 1 calc R U . . .
C11 C -0.1978(18) 0.7836(15) 0.9871(12) 0.115(6) Uani 1 1 d . . . . .
H11 H -0.1534 0.7744 1.0367 0.138 Uiso 1 1 calc R U . . .
C12 C -0.1396(14) 0.7601(12) 0.9083(10) 0.081(5) Uani 1 1 d . . . . .
H12 H -0.0534 0.7345 0.9028 0.097 Uiso 1 1 calc R U . . .
C13 C -0.3345(10) 0.6870(13) 0.6655(9) 0.069(4) Uani 1 1 d . . . . .
H13A H -0.4279 0.6964 0.669 0.083 Uiso 1 1 calc R U . . .
H13B H -0.298 0.6776 0.6036 0.083 Uiso 1 1 calc R U . . .
C14 C -0.3041(13) 0.5939(13) 0.7260(9) 0.068(4) Uani 1 1 d . . . . .
C15 C -0.3691(13) 0.5029(15) 0.7516(9) 0.074(4) Uani 1 1 d . . . . .
H15 H -0.4443 0.4971 0.7278 0.088 Uiso 1 1 calc R U . . .
C16 C -0.3284(12) 0.4204(12) 0.8104(9) 0.068(4) Uani 1 1 d . . . . .
H16 H -0.3735 0.3579 0.827 0.082 Uiso 1 1 calc R U . . .
C17 C -0.2180(13) 0.4319(12) 0.8450(8) 0.067(4) Uani 1 1 d . . . . .
H17 H -0.1871 0.3769 0.8861 0.08 Uiso 1 1 calc R U . . .
C18 C -0.1551(11) 0.5221(12) 0.8197(9) 0.059(4) Uani 1 1 d . . . . .
H18 H -0.0811 0.5288 0.8446 0.071 Uiso 1 1 calc R U . . .
C19 C 0.1074(10) 0.6450(10) 0.6929(8) 0.050(3) Uani 1 1 d . . . . .
C20 C 0.0554(9) 0.6593(9) 0.6079(8) 0.043(3) Uani 1 1 d . . . . .
C21 C 0.1226(9) 0.6270(9) 0.5309(7) 0.041(3) Uani 1 1 d . . . . .
C22 C 0.2456(9) 0.5799(8) 0.5369(8) 0.038(3) Uani 1 1 d . . . . .
C23 C 0.2969(10) 0.5683(9) 0.6259(8) 0.045(3) Uani 1 1 d . . . . .
C24 C 0.2222(10) 0.5979(9) 0.7030(8) 0.046(3) Uani 1 1 d . . . . .
C25 C 0.0703(10) 0.6467(9) 0.4440(8) 0.045(3) Uani 1 1 d . . . . .
C26 C -0.0575(10) 0.6280(9) 0.4437(8) 0.051(3) Uani 1 1 d . . . . .
H26 H -0.109 0.5953 0.4959 0.061 Uiso 1 1 calc R U . . .
C27 C -0.1060(13) 0.6588(10) 0.3645(10) 0.068(4) Uani 1 1 d . . . . .
H27 H -0.1923 0.6467 0.3635 0.081 Uiso 1 1 calc R U . . .
C28 C -0.0343(12) 0.7061(11) 0.2872(9) 0.065(4) Uani 1 1 d . . . . .
H28 H -0.0703 0.726 0.2341 0.078 Uiso 1 1 calc R U . . .
C29 C 0.0870(13) 0.7232(11) 0.2888(9) 0.068(4) Uani 1 1 d . . . . .
H29 H 0.1365 0.7568 0.236 0.082 Uiso 1 1 calc R U . . .
C30 C 0.1435(10) 0.6935(10) 0.3652(8) 0.057(4) Uani 1 1 d . . . . .
H30 H 0.2307 0.7049 0.3639 0.068 Uiso 1 1 calc R U . . .
C31 C 0.2699(10) 0.5818(13) 0.7894(9) 0.068(4) Uani 1 1 d . U . . .
C32 C 0.2881(11) 0.6648(14) 0.8288(9) 0.083(4) Uani 1 1 d . U . . .
H32 H 0.2684 0.7334 0.8001 0.1 Uiso 1 1 calc R U . . .
C33 C 0.3345(13) 0.6532(17) 0.9092(10) 0.112(5) Uani 1 1 d . U . . .
H33 H 0.3443 0.7112 0.9376 0.134 Uiso 1 1 calc R U . . .
C34 C 0.3655(15) 0.5503(19) 0.9453(12) 0.116(5) Uani 1 1 d . U . . .
H34 H 0.3968 0.5397 1.0006 0.139 Uiso 1 1 calc R U . . .
C35 C 0.3550(14) 0.4659(18) 0.9091(11) 0.112(5) Uani 1 1 d . U . . .
H35 H 0.3787 0.3975 0.9362 0.135 Uiso 1 1 calc R U . . .
C36 C 0.3082(12) 0.4836(15) 0.8306(10) 0.093(4) Uani 1 1 d . U . . .
H36 H 0.3013 0.425 0.8021 0.112 Uiso 1 1 calc R U . . .
N1 N -0.2851(9) 0.7820(10) 0.6863(8) 0.076(4) Uani 1 1 d . . . . .
N2 N -0.0811(11) 0.8729(10) 0.6806(8) 0.075(4) Uani 1 1 d . . . . .
N3 N -0.1977(10) 0.7714(9) 0.8380(8) 0.068(3) Uani 1 1 d . . . . .
N4 N -0.1932(9) 0.6028(9) 0.7604(7) 0.059(3) Uani 1 1 d . . . . .
B1 B 0.656(2) 0.115(2) 0.391(2) 0.122(11) Uani 1 1 d . . . . .
B2 B 0.599(4) 0.129(4) 0.819(3) 0.165(13) Uani 1 1 d . U . . .
Co1 Co -0.12665(15) 0.73475(15) 0.72438(11) 0.0611(7) Uani 1 1 d . . . . .
Co2 Co 0.5 0.5 0.5 0.0539(8) Uani 1 2 d S . P . .
O1 O 0.0328(6) 0.6865(6) 0.7536(5) 0.053(2) Uani 1 1 d . . . . .
O2 O -0.0599(6) 0.7001(6) 0.6115(5) 0.053(2) Uani 1 1 d . . . . .
O3 O 0.4102(6) 0.5313(6) 0.6220(5) 0.054(2) Uani 1 1 d . . . . .
O4 O 0.3160(6) 0.5442(6) 0.4748(5) 0.042(2) Uani 1 1 d . . . . .
F1 F 0.6965(11) 0.0970(10) 0.3014(10) 0.160(5) Uani 1 1 d . . . . .
F2 F 0.5412(10) 0.1472(12) 0.3938(9) 0.188(6) Uani 1 1 d . . . . .
F3 F 0.6644(10) 0.0190(9) 0.4449(8) 0.150(4) Uani 1 1 d . . . . .
F4 F 0.7433(10) 0.1732(8) 0.4099(7) 0.121(4) Uani 1 1 d . . . . .
F5 F 0.6912(15) 0.0674(12) 0.7810(11) 0.253(10) Uani 1 1 d . . . . .
F6 F 0.5607(19) 0.2118(13) 0.7744(12) 0.235(8) Uani 1 1 d . . . . .
F7 F 0.4930(12) 0.0568(10) 0.8416(10) 0.186(6) Uani 1 1 d . . . . .
F8 F 0.6185(13) 0.1433(13) 0.9025(10) 0.201(6) Uani 1 1 d . . . . .
N5 N 0.4569(7) 0.3389(8) 0.5397(5) 0.063(3) Uani 1 1 d G U . . .
C37 C 0.4694(7) 0.2599(8) 0.5689(5) 0.105(6) Uani 1 1 d G U . . .
C38 C 0.4720(13) 0.1534(8) 0.6065(7) 0.208(13) Uani 1 1 d G U . . .
H38A H 0.4334 0.1459 0.6695 0.311 Uiso 1 1 d G U . . .
H38B H 0.5602 0.1252 0.6016 0.311 Uiso 1 1 d G U . . .
H38C H 0.4241 0.1147 0.5744 0.311 Uiso 1 1 d G U . . .
N6 N 0.0813(15) 0.7841(12) 0.0339(9) 0.113(7) Uani 0.486(10) 1 d G U P A 1
C39 C 0.0841(14) 0.8516(12) 0.0627(8) 0.113(7) Uani 0.486(10) 1 d G U P A 1
C40 C 0.068(2) 0.9436(12) 0.1013(9) 0.134(8) Uani 0.486(10) 1 d G U P A 1
H40A H 0.081 1.0045 0.0542 0.201 Uiso 0.486(10) 1 d G U P A 1
H40B H 0.1305 0.9419 0.1417 0.201 Uiso 0.486(10) 1 d G U P A 1
H40C H -0.0178 0.9486 0.135 0.201 Uiso 0.486(10) 1 d G U P A 1
N7 N -0.072(2) 1.0000(18) 0.0962(10) 0.113(7) Uani 0.092(9) 1 d G U P B 2
C41 C -0.156(2) 0.967(2) 0.1325(12) 0.134(8) Uani 0.092(9) 1 d G U P B 2
C42 C -0.2543(18) 0.902(3) 0.1776(16) 0.113(7) Uani 0.092(9) 1 d G U P B 2
H42A H -0.2743 0.9138 0.24 0.17 Uiso 0.092(9) 1 d G U P B 2
H42B H -0.2268 0.829 0.1754 0.17 Uiso 0.092(9) 1 d G U P B 2
H42C H -0.3301 0.9196 0.1489 0.17 Uiso 0.092(9) 1 d G U P B 2
N8 N 0.2573(18) 0.9773(16) -0.1417(10) 0.25(3) Uani 0.422(10) 1 d G U P C 3
C43 C 0.2072(16) 0.9443(13) -0.0791(9) 0.134(8) Uani 0.422(10) 1 d G U P C 3
C44 C 0.1446(15) 0.8749(11) -0.0075(8) 0.113(7) Uani 0.422(10) 1 d G U P C 3
H44A H 0.1411 0.8066 -0.0261 0.17 Uiso 0.422(10) 1 d G U P C 3
H44B H 0.058 0.9031 0.0101 0.17 Uiso 0.422(10) 1 d G U P C 3
H44C H 0.1911 0.8669 0.0432 0.17 Uiso 0.422(10) 1 d G U P C 3

loop_
_atom_site_aniso_label
_atom_site_aniso_U_11
_atom_site_aniso_U_22
_atom_site_aniso_U_33
_atom_site_aniso_U_23
_atom_site_aniso_U_13
_atom_site_aniso_U_12
C1 0.057(9) 0.098(13) 0.071(10) -0.003(10) -0.005(8) 0.038(9)
C2 0.058(10) 0.083(14) 0.114(14) -0.022(11) -0.002(10) 0.022(10)
C3 0.111(15) 0.050(12) 0.112(14) 0.007(10) 0.013(12) 0.044(11)
C4 0.111(15) 0.070(14) 0.124(17) -0.015(12) 0.024(13) 0.003(13)
C5 0.094(13) 0.089(16) 0.124(16) -0.021(12) 0.013(12) 0.011(12)
C6 0.071(11) 0.052(11) 0.127(14) -0.039(11) 0.023(10) 0.006(9)
C7 0.073(10) 0.091(13) 0.116(14) -0.006(11) 0.002(10) 0.040(9)
C8 0.070(10) 0.098(13) 0.076(11) -0.027(9) 0.001(9) 0.036(9)
C9 0.065(10) 0.129(16) 0.121(16) -0.056(13) 0.017(11) 0.034(10)
C10 0.095(14) 0.152(18) 0.108(16) -0.082(14) 0.000(12) 0.016(13)
C11 0.107(14) 0.162(19) 0.079(13) -0.049(12) 0.003(11) -0.002(13)
C12 0.068(9) 0.116(14) 0.065(11) -0.036(10) -0.009(9) -0.004(9)
C13 0.023(6) 0.115(14) 0.062(9) 0.006(10) -0.008(6) 0.005(7)
C14 0.056(9) 0.085(12) 0.061(10) -0.021(9) 0.004(8) -0.008(9)
C15 0.056(9) 0.117(14) 0.045(9) -0.021(9) 0.004(7) 0.006(10)
C16 0.049(8) 0.091(12) 0.066(10) -0.020(9) 0.005(7) -0.031(8)
C17 0.076(10) 0.080(11) 0.036(8) -0.001(7) 0.008(7) -0.011(8)
C18 0.046(7) 0.077(11) 0.054(9) -0.020(8) 0.006(7) -0.003(8)
C19 0.028(6) 0.070(10) 0.052(8) -0.014(7) -0.002(6) -0.003(6)
C20 0.028(6) 0.047(8) 0.053(8) -0.005(6) -0.013(6) 0.005(5)
C21 0.027(5) 0.049(8) 0.045(8) -0.007(6) -0.009(5) 0.009(5)
C22 0.029(6) 0.032(7) 0.052(8) -0.009(6) 0.000(6) 0.003(5)
C23 0.036(7) 0.057(9) 0.044(8) -0.013(7) -0.011(6) -0.002(6)
C24 0.039(7) 0.054(9) 0.045(8) -0.003(6) -0.007(6) -0.017(6)
C25 0.032(6) 0.044(8) 0.059(8) -0.010(6) -0.011(6) 0.007(5)
C26 0.049(7) 0.042(8) 0.063(9) -0.002(6) -0.020(6) 0.008(6)
C27 0.060(8) 0.066(10) 0.087(11) -0.016(9) -0.040(8) 0.000(7)
C28 0.059(9) 0.078(11) 0.056(9) 0.007(8) -0.028(7) 0.014(7)
C29 0.062(9) 0.095(12) 0.047(8) -0.010(8) -0.014(7) 0.007(8)
C30 0.031(6) 0.078(10) 0.057(9) -0.011(7) -0.002(6) 0.009(6)
C31 0.026(6) 0.134(10) 0.043(7) -0.021(6) -0.003(5) -0.001(6)
C32 0.045(7) 0.150(11) 0.062(8) -0.031(7) -0.019(6) 0.002(7)
C33 0.064(9) 0.205(13) 0.074(9) -0.046(8) -0.025(7) 0.019(9)
C34 0.065(9) 0.207(13) 0.077(9) -0.025(8) -0.022(8) 0.022(9)
C35 0.062(9) 0.196(13) 0.074(9) -0.012(8) -0.015(7) 0.013(9)
C36 0.051(8) 0.150(11) 0.074(9) -0.006(7) -0.010(6) -0.002(7)
N1 0.043(6) 0.077(9) 0.092(10) -0.004(8) 0.015(6) 0.015(6)
N2 0.052(7) 0.083(10) 0.085(9) -0.025(7) 0.004(7) 0.016(7)
N3 0.061(7) 0.075(9) 0.070(8) -0.029(7) 0.000(6) 0.011(6)
N4 0.043(6) 0.094(10) 0.045(7) -0.035(7) -0.007(5) 0.007(6)
B1 0.060(14) 0.12(2) 0.14(2) 0.07(2) -0.003(15) 0.016(14)
B2 0.160(15) 0.168(16) 0.169(15) -0.031(10) -0.021(10) -0.015(10)
Co1 0.0458(10) 0.0783(16) 0.0575(12) -0.0172(10) -0.0049(9) 0.0152(10)
Co2 0.0276(12) 0.074(2) 0.0623(17) -0.0169(14) -0.0126(11) 0.0112(12)
O1 0.036(4) 0.070(6) 0.053(5) -0.018(5) -0.003(4) 0.006(4)
O2 0.033(4) 0.069(6) 0.055(5) -0.014(4) -0.013(4) 0.025(4)
O3 0.030(4) 0.072(6) 0.064(6) -0.014(5) -0.021(4) 0.010(4)
O4 0.027(4) 0.058(6) 0.042(5) -0.012(4) -0.012(3) 0.013(4)
F1 0.124(9) 0.183(13) 0.168(12) -0.008(10) -0.026(9) -0.020(8)
F2 0.076(7) 0.274(16) 0.190(12) 0.007(11) -0.017(7) 0.040(8)
F3 0.136(9) 0.129(10) 0.181(11) 0.033(9) -0.054(8) -0.041(7)
F4 0.095(7) 0.108(8) 0.161(10) 0.002(7) -0.042(7) -0.015(6)
F5 0.237(15) 0.199(15) 0.288(19) -0.119(14) 0.165(15) -0.066(12)
F6 0.37(2) 0.142(13) 0.230(17) -0.064(12) -0.103(16) -0.044(14)
F7 0.171(11) 0.150(12) 0.233(15) -0.052(10) 0.013(11) -0.043(9)
F8 0.169(12) 0.286(19) 0.156(12) -0.087(12) -0.001(9) -0.005(11)
N5 0.044(6) 0.070(8) 0.074(8) -0.006(6) -0.013(5) -0.003(6)
C37 0.099(12) 0.080(9) 0.131(15) 0.005(8) -0.022(11) 0.000(8)
C38 0.33(3) 0.092(10) 0.22(3) 0.021(11) -0.15(2) -0.042(12)
N6 0.144(15) 0.14(2) 0.054(12) -0.024(10) -0.039(10) 0.058(13)
C39 0.144(15) 0.14(2) 0.054(12) -0.024(10) -0.039(10) 0.058(13)
C40 0.170(16) 0.15(2) 0.076(13) -0.029(11) -0.023(12) 0.045(14)
N7 0.144(15) 0.14(2) 0.054(12) -0.024(10) -0.039(10) 0.058(13)
C41 0.170(16) 0.15(2) 0.076(13) -0.029(11) -0.023(12) 0.045(14)
C42 0.144(15) 0.14(2) 0.054(12) -0.024(10) -0.039(10) 0.058(13)
N8 0.40(7) 0.31(5) 0.075(17) -0.06(2) 0.01(3) -0.14(5)
C43 0.170(16) 0.15(2) 0.076(13) -0.029(11) -0.023(12) 0.045(14)
C44 0.144(15) 0.14(2) 0.054(12) -0.024(10) -0.039(10) 0.058(13)

loop_
_atom_type_symbol
_atom_type_description
_atom_type_scat_dispersion_real
_atom_type_scat_dispersion_imag
_atom_type_scat_source
C C 0.0033 0.0016 'International Tables Vol C Tables 4.2.6.8 and 6.1.1.4'
H H 0 0 'International Tables Vol C Tables 4.2.6.8 and 6.1.1.4'
N N 0.0061 0.0033 'International Tables Vol C Tables 4.2.6.8 and 6.1.1.4'
B B 0.0013 0.0007 'International Tables Vol C Tables 4.2.6.8 and 6.1.1.4'
Co Co 0.3494 0.9721 'International Tables Vol C Tables 4.2.6.8 and 6.1.1.4'
O O 0.0106 0.006 'International Tables Vol C Tables 4.2.6.8 and 6.1.1.4'
F F 0.0171 0.0103 'International Tables Vol C Tables 4.2.6.8 and 6.1.1.4'

loop_
_geom_angle_atom_site_label_1
_geom_angle_atom_site_label_2
_geom_angle_atom_site_label_3
_geom_angle
_geom_angle_site_symmetry_1
_geom_angle_site_symmetry_3
_geom_angle_publ_flag
C2 C1 N1 110.4(14) . . ?
C2 C1 H1A 109.6 . . ?
N1 C1 H1A 109.6 . . ?
C2 C1 H1B 109.6 . . ?
N1 C1 H1B 109.6 . . ?
H1A C1 H1B 108.1 . . ?
N2 C2 C3 119.3(16) . . ?
N2 C2 C1 111.7(16) . . ?
C3 C2 C1 128.6(18) . . ?
C4 C3 C2 119.0(18) . . ?
C4 C3 H3 120.5 . . ?
C2 C3 H3 120.5 . . ?
C5 C4 C3 121.3(19) . . ?
C5 C4 H4 119.4 . . ?
C3 C4 H4 119.4 . . ?
C4 C5 C6 118(2) . . ?
C4 C5 H5 121.1 . . ?
C6 C5 H5 121.1 . . ?
N2 C6 C5 124.0(18) . . ?
N2 C6 H6 118 . . ?
C5 C6 H6 118 . . ?
C8 C7 N1 111.8(11) . . ?
C8 C7 H7A 109.3 . . ?
N1 C7 H7A 109.3 . . ?
C8 C7 H7B 109.3 . . ?
N1 C7 H7B 109.3 . . ?
H7A C7 H7B 107.9 . . ?
C9 C8 N3 123.7(16) . . ?
C9 C8 C7 122.4(15) . . ?
N3 C8 C7 113.9(12) . . ?
C8 C9 C10 116.7(15) . . ?
C8 C9 H9 121.6 . . ?
C10 C9 H9 121.6 . . ?
C11 C10 C9 120.0(16) . . ?
C11 C10 H10 120 . . ?
C9 C10 H10 120 . . ?
C12 C11 C10 119.5(18) . . ?
C12 C11 H11 120.3 . . ?
C10 C11 H11 120.3 . . ?
N3 C12 C11 122.2(15) . . ?
N3 C12 H12 118.9 . . ?
C11 C12 H12 118.9 . . ?
C14 C13 N1 112.2(12) . . ?
C14 C13 H13A 109.2 . . ?
N1 C13 H13A 109.2 . . ?
C14 C13 H13B 109.2 . . ?
N1 C13 H13B 109.2 . . ?
H13A C13 H13B 107.9 . . ?
C15 C14 N4 119.3(14) . . ?
C15 C14 C13 128.7(14) . . ?
N4 C14 C13 112.0(13) . . ?
C16 C15 C14 122.1(14) . . ?
C16 C15 H15 119 . . ?
C14 C15 H15 119 . . ?
C15 C16 C17 117.5(13) . . ?
C15 C16 H16 121.2 . . ?
C17 C16 H16 121.2 . . ?
C18 C17 C16 119.9(13) . . ?
C18 C17 H17 120.1 . . ?
C16 C17 H17 120.1 . . ?
N4 C18 C17 122.9(13) . . ?
N4 C18 H18 118.5 . . ?
C17 C18 H18 118.5 . . ?
O1 C19 C24 124.7(12) . . ?
O1 C19 C20 111.9(10) . . ?
C24 C19 C20 123.3(11) . . ?
O2 C20 C21 122.2(10) . . ?
O2 C20 C19 115.2(10) . . ?
C21 C20 C19 122.5(10) . . ?
C20 C21 C22 116.5(10) . . ?
C20 C21 C25 121.6(9) . . ?
C22 C21 C25 121.8(10) . . ?
O4 C22 C21 124.3(11) . . ?
O4 C22 C23 116.4(9) . . ?
C21 C22 C23 119.3(10) . . ?
O3 C23 C24 124.6(11) . . ?
O3 C23 C22 113.8(10) . . ?
C24 C23 C22 121.6(10) . . ?
C19 C24 C23 116.5(11) . . ?
C19 C24 C31 122.1(11) . . ?
C23 C24 C31 121.4(11) . . ?
C30 C25 C26 119.3(11) . . ?
C30 C25 C21 120.7(10) . . ?
C26 C25 C21 119.7(10) . . ?
C27 C26 C25 117.9(12) . . ?
C27 C26 H26 121.1 . . ?
C25 C26 H26 121.1 . . ?
C28 C27 C26 122.8(12) . . ?
C28 C27 H27 118.6 . . ?
C26 C27 H27 118.6 . . ?
C29 C28 C27 118.5(12) . . ?
C29 C28 H28 120.8 . . ?
C27 C28 H28 120.8 . . ?
C28 C29 C30 122.3(12) . . ?
C28 C29 H29 118.8 . . ?
C30 C29 H29 118.8 . . ?
C29 C30 C25 119.2(11) . . ?
C29 C30 H30 120.4 . . ?
C25 C30 H30 120.4 . . ?
C32 C31 C36 116.6(15) . . ?
C32 C31 C24 120.7(15) . . ?
C36 C31 C24 122.5(15) . . ?
C31 C32 C33 122.6(17) . . ?
C31 C32 H32 118.7 . . ?
C33 C32 H32 118.7 . . ?
C32 C33 C34 115.2(19) . . ?
C32 C33 H33 122.4 . . ?
C34 C33 H33 122.4 . . ?
C35 C34 C33 126(2) . . ?
C35 C34 H34 117.2 . . ?
C33 C34 H34 117.2 . . ?
C34 C35 C36 116(2) . . ?
C34 C35 H35 122.1 . . ?
C36 C35 H35 122.1 . . ?
C35 C36 C31 124.2(19) . . ?
C35 C36 H36 117.9 . . ?
C31 C36 H36 117.9 . . ?
C1 N1 C13 114.8(13) . . ?
C1 N1 C7 110.5(11) . . ?
C13 N1 C7 110.2(11) . . ?
C1 N1 Co1 106.5(8) . . ?
C13 N1 Co1 104.2(8) . . ?
C7 N1 Co1 110.3(10) . . ?
C6 N2 C2 118.5(15) . . ?
C6 N2 Co1 127.4(12) . . ?
C2 N2 Co1 114.1(12) . . ?
C12 N3 C8 117.8(12) . . ?
C12 N3 Co1 125.7(10) . . ?
C8 N3 Co1 116.4(10) . . ?
C18 N4 C14 118.3(12) . . ?
C18 N4 Co1 128.8(9) . . ?
C14 N4 Co1 112.6(10) . . ?
F2 B1 F4 121(3) . . ?
F2 B1 F3 110.1(18) . . ?
F4 B1 F3 106(2) . . ?
F2 B1 F1 105(2) . . ?
F4 B1 F1 106.5(16) . . ?
F3 B1 F1 107(2) . . ?
F6 B2 F5 120(4) . . ?
F6 B2 F8 112(4) . . ?
F5 B2 F8 112(3) . . ?
F6 B2 F7 108(3) . . ?
F5 B2 F7 101(3) . . ?
F8 B2 F7 102(3) . . ?
N4 Co1 O1 92.7(4) . . ?
N4 Co1 O2 90.8(4) . . ?
O1 Co1 O2 84.6(3) . . ?
N4 Co1 N2 171.7(5) . . ?
O1 Co1 N2 95.5(5) . . ?
O2 Co1 N2 88.3(4) . . ?
N4 Co1 N3 89.3(4) . . ?
O1 Co1 N3 96.6(4) . . ?
O2 Co1 N3 178.7(4) . . ?
N2 Co1 N3 91.4(5) . . ?
N4 Co1 N1 87.5(5) . . ?
O1 Co1 N1 176.0(4) . . ?
O2 Co1 N1 91.4(4) . . ?
N2 Co1 N1 84.2(6) . . ?
N3 Co1 N1 87.4(5) . . ?
O3 Co2 O3 180.0(4) . 2_666 ?
O3 Co2 O4 78.0(3) . . ?
O3 Co2 O4 102.0(3) 2_666 . ?
O3 Co2 O4 102.0(3) . 2_666 ?
O3 Co2 O4 78.0(3) 2_666 2_666 ?
O4 Co2 O4 180 . 2_666 ?
O3 Co2 N5 90.4(3) . 2_666 ?
O3 Co2 N5 89.6(3) 2_666 2_666 ?
O4 Co2 N5 87.3(3) . 2_666 ?
O4 Co2 N5 92.7(3) 2_666 2_666 ?
O3 Co2 N5 89.6(3) . . ?
O3 Co2 N5 90.4(3) 2_666 . ?
O4 Co2 N5 92.7(3) . . ?
O4 Co2 N5 87.3(3) 2_666 . ?
N5 Co2 N5 180 2_666 . ?
C19 O1 Co1 115.1(7) . . ?
C20 O2 Co1 112.6(7) . . ?
C23 O3 Co2 116.6(7) . . ?
C22 O4 Co2 114.3(7) . . ?
C37 N5 Co2 157.4(3) . . ?
N5 C37 C38 173.5 . . ?
C37 C38 H38A 109.5 . . ?
C37 C38 H38B 109.5 . . ?
H38A C38 H38B 109.5 . . ?
C37 C38 H38C 109.5 . . ?
H38A C38 H38C 109.5 . . ?
H38B C38 H38C 109.5 . . ?
N6 C39 C40 171.4 . . ?
C39 C40 H40A 109.5 . . ?
C39 C40 H40B 109.5 . . ?
H40A C40 H40B 109.5 . . ?
C39 C40 H40C 109.5 . . ?
H40A C40 H40C 109.5 . . ?
H40B C40 H40C 109.5 . . ?
N7 C41 C42 167.4 . . ?
C41 C42 H42A 109.5 . . ?
C41 C42 H42B 109.5 . . ?
H42A C42 H42B 109.5 . . ?
C41 C42 H42C 109.5 . . ?
H42A C42 H42C 109.5 . . ?
H42B C42 H42C 109.5 . . ?
N8 C43 C44 163.8 . . ?
C43 C44 H44A 109.5 . . ?
C43 C44 H44B 109.5 . . ?
H44A C44 H44B 109.5 . . ?
C43 C44 H44C 109.5 . . ?
H44A C44 H44C 109.5 . . ?
H44B C44 H44C 109.5 . . ?

loop_
_geom_bond_atom_site_label_1
_geom_bond_atom_site_label_2
_geom_bond_distance
_geom_bond_site_symmetry_2
_geom_bond_publ_flag
C1 C2 1.43(2) . ?
C1 N1 1.472(16) . ?
C1 H1A 0.99 . ?
C1 H1B 0.99 . ?
C2 N2 1.398(19) . ?
C2 C3 1.40(2) . ?
C3 C4 1.40(2) . ?
C3 H3 0.95 . ?
C4 C5 1.36(2) . ?
C4 H4 0.95 . ?
C5 C6 1.38(2) . ?
C5 H5 0.95 . ?
C6 N2 1.346(17) . ?
C6 H6 0.95 . ?
C7 C8 1.51(2) . ?
C7 N1 1.527(16) . ?
C7 H7A 0.99 . ?
C7 H7B 0.99 . ?
C8 C9 1.338(19) . ?
C8 N3 1.348(16) . ?
C9 C10 1.38(2) . ?
C9 H9 0.95 . ?
C10 C11 1.36(2) . ?
C10 H10 0.95 . ?
C11 C12 1.338(18) . ?
C11 H11 0.95 . ?
C12 N3 1.316(16) . ?
C12 H12 0.95 . ?
C13 C14 1.449(18) . ?
C13 N1 1.477(17) . ?
C13 H13A 0.99 . ?
C13 H13B 0.99 . ?
C14 C15 1.381(18) . ?
C14 N4 1.396(16) . ?
C15 C16 1.376(18) . ?
C15 H15 0.95 . ?
C16 C17 1.399(17) . ?
C16 H16 0.95 . ?
C17 C18 1.361(17) . ?
C17 H17 0.95 . ?
C18 N4 1.354(15) . ?
C18 H18 0.95 . ?
C19 O1 1.285(12) . ?
C19 C24 1.348(15) . ?
C19 C20 1.484(15) . ?
C20 O2 1.300(11) . ?
C20 C21 1.388(14) . ?
C21 C22 1.417(13) . ?
C21 C25 1.508(15) . ?
C22 O4 1.244(11) . ?
C22 C23 1.538(15) . ?
C23 O3 1.264(12) . ?
C23 C24 1.406(15) . ?
C24 C31 1.480(17) . ?
C25 C30 1.400(15) . ?
C25 C26 1.406(14) . ?
C26 C27 1.390(16) . ?
C26 H26 0.95 . ?
C27 C28 1.379(17) . ?
C27 H27 0.95 . ?
C28 C29 1.337(16) . ?
C28 H28 0.95 . ?
C29 C30 1.395(16) . ?
C29 H29 0.95 . ?
C30 H30 0.95 . ?
C31 C32 1.360(19) . ?
C31 C36 1.39(2) . ?
C32 C33 1.389(19) . ?
C32 H32 0.95 . ?
C33 C34 1.40(2) . ?
C33 H33 0.95 . ?
C34 C35 1.33(2) . ?
C34 H34 0.95 . ?
C35 C36 1.36(2) . ?
C35 H35 0.95 . ?
C36 H36 0.95 . ?
N1 Co1 1.908(11) . ?
N2 Co1 1.877(13) . ?
N3 Co1 1.906(11) . ?
N4 Co1 1.865(12) . ?
B1 F2 1.26(2) . ?
B1 F4 1.35(3) . ?
B1 F3 1.38(2) . ?
B1 F1 1.42(3) . ?
B2 F6 1.26(4) . ?
B2 F5 1.34(4) . ?
B2 F8 1.38(4) . ?
B2 F7 1.48(4) . ?
Co1 O1 1.870(7) . ?
Co1 O2 1.875(7) . ?
Co2 O3 2.048(7) . ?
Co2 O3 2.048(7) 2_666 ?
Co2 O4 2.087(6) . ?
Co2 O4 2.087(6) 2_666 ?
Co2 N5 2.138(9) 2_666 ?
Co2 N5 2.138(9) . ?
N5 C37 1.0568 . ?
C37 C38 1.4059 . ?
C38 H38A 0.98 . ?
C38 H38B 0.98 . ?
C38 H38C 0.98 . ?
N6 C39 1.0484 . ?
C39 C40 1.4046 . ?
C40 H40A 0.98 . ?
C40 H40B 0.98 . ?
C40 H40C 0.98 . ?
N7 C41 1.0577 . ?
C41 C42 1.4057 . ?
C42 H42A 0.98 . ?
C42 H42B 0.98 . ?
C42 H42C 0.98 . ?
N8 C43 1.0593 . ?
C43 C44 1.4091 . ?
C44 H44A 0.98 . ?
C44 H44B 0.98 . ?
C44 H44C 0.98 . ?

loop_
_geom_torsion_atom_site_label_1
_geom_torsion_atom_site_label_2
_geom_torsion_atom_site_label_3
_geom_torsion_atom_site_label_4
_geom_torsion
_geom_torsion_site_symmetry_1
_geom_torsion_site_symmetry_2
_geom_torsion_site_symmetry_3
_geom_torsion_site_symmetry_4
_geom_torsion_publ_flag
N1 C1 C2 N2 26.3(15) . . . . ?
N1 C1 C2 C3 -160.7(14) . . . . ?
N2 C2 C3 C4 -4(2) . . . . ?
C1 C2 C3 C4 -176.5(15) . . . . ?
C2 C3 C4 C5 2(3) . . . . ?
C3 C4 C5 C6 -1(3) . . . . ?
C4 C5 C6 N2 1(2) . . . . ?
N1 C7 C8 C9 -176.2(15) . . . . ?
N1 C7 C8 N3 5(2) . . . . ?
N3 C8 C9 C10 0(3) . . . . ?
C7 C8 C9 C10 -178.8(17) . . . . ?
C8 C9 C10 C11 1(3) . . . . ?
C9 C10 C11 C12 -1(3) . . . . ?
C10 C11 C12 N3 0(3) . . . . ?
N1 C13 C14 C15 152.5(12) . . . . ?
N1 C13 C14 N4 -27.5(14) . . . . ?
N4 C14 C15 C16 0.3(19) . . . . ?
C13 C14 C15 C16 -179.8(13) . . . . ?
C14 C15 C16 C17 0.7(19) . . . . ?
C15 C16 C17 C18 -0.4(18) . . . . ?
C16 C17 C18 N4 -0.9(18) . . . . ?
O1 C19 C20 O2 -7.1(15) . . . . ?
C24 C19 C20 O2 175.7(10) . . . . ?
O1 C19 C20 C21 175.8(10) . . . . ?
C24 C19 C20 C21 -1.4(18) . . . . ?
O2 C20 C21 C22 -177.5(10) . . . . ?
C19 C20 C21 C22 -0.7(16) . . . . ?
O2 C20 C21 C25 5.9(17) . . . . ?
C19 C20 C21 C25 -177.3(10) . . . . ?
C20 C21 C22 O4 177.8(10) . . . . ?
C25 C21 C22 O4 -5.6(17) . . . . ?
C20 C21 C22 C23 -0.4(15) . . . . ?
C25 C21 C22 C23 176.2(10) . . . . ?
O4 C22 C23 O3 5.8(14) . . . . ?
C21 C22 C23 O3 -175.8(10) . . . . ?
O4 C22 C23 C24 -174.8(10) . . . . ?
C21 C22 C23 C24 3.6(16) . . . . ?
O1 C19 C24 C23 -172.5(11) . . . . ?
C20 C19 C24 C23 4.4(17) . . . . ?
O1 C19 C24 C31 5(2) . . . . ?
C20 C19 C24 C31 -178.1(12) . . . . ?
O3 C23 C24 C19 173.9(11) . . . . ?
C22 C23 C24 C19 -5.4(16) . . . . ?
O3 C23 C24 C31 -3.6(19) . . . . ?
C22 C23 C24 C31 177.0(11) . . . . ?
C20 C21 C25 C30 129.0(12) . . . . ?
C22 C21 C25 C30 -47.5(16) . . . . ?
C20 C21 C25 C26 -44.4(16) . . . . ?
C22 C21 C25 C26 139.2(11) . . . . ?
C30 C25 C26 C27 -1.0(17) . . . . ?
C21 C25 C26 C27 172.4(10) . . . . ?
C25 C26 C27 C28 0.2(19) . . . . ?
C26 C27 C28 C29 0(2) . . . . ?
C27 C28 C29 C30 1(2) . . . . ?
C28 C29 C30 C25 -2(2) . . . . ?
C26 C25 C30 C29 1.8(18) . . . . ?
C21 C25 C30 C29 -171.6(11) . . . . ?
C19 C24 C31 C32 -61.5(16) . . . . ?
C23 C24 C31 C32 115.9(14) . . . . ?
C19 C24 C31 C36 124.0(14) . . . . ?
C23 C24 C31 C36 -58.5(16) . . . . ?
C36 C31 C32 C33 -4.3(19) . . . . ?
C24 C31 C32 C33 -179.0(12) . . . . ?
C31 C32 C33 C34 2(2) . . . . ?
C32 C33 C34 C35 1(3) . . . . ?
C33 C34 C35 C36 -1(3) . . . . ?
C34 C35 C36 C31 -1(2) . . . . ?
C32 C31 C36 C35 4(2) . . . . ?
C24 C31 C36 C35 178.6(12) . . . . ?
C2 C1 N1 C13 -153.1(11) . . . . ?
C2 C1 N1 C7 81.5(14) . . . . ?
C2 C1 N1 Co1 -38.4(13) . . . . ?
C14 C13 N1 C1 152.2(10) . . . . ?
C14 C13 N1 C7 -82.2(13) . . . . ?
C14 C13 N1 Co1 36.1(11) . . . . ?
C8 C7 N1 C1 -121.7(14) . . . . ?
C8 C7 N1 C13 110.4(14) . . . . ?
C8 C7 N1 Co1 -4.1(16) . . . . ?
C5 C6 N2 C2 -3(2) . . . . ?
C5 C6 N2 Co1 176.4(10) . . . . ?
C3 C2 N2 C6 4.0(19) . . . . ?
C1 C2 N2 C6 177.8(11) . . . . ?
C3 C2 N2 Co1 -175.1(11) . . . . ?
C1 C2 N2 Co1 -1.3(14) . . . . ?
C11 C12 N3 C8 1(2) . . . . ?
C11 C12 N3 Co1 -177.1(12) . . . . ?
C9 C8 N3 C12 -1(2) . . . . ?
C7 C8 N3 C12 177.5(14) . . . . ?
C9 C8 N3 Co1 177.5(13) . . . . ?
C7 C8 N3 Co1 -3.9(17) . . . . ?
C17 C18 N4 C14 1.9(17) . . . . ?
C17 C18 N4 Co1 175.1(8) . . . . ?
C15 C14 N4 C18 -1.5(17) . . . . ?
C13 C14 N4 C18 178.5(10) . . . . ?
C15 C14 N4 Co1 -175.8(9) . . . . ?
C13 C14 N4 Co1 4.2(13) . . . . ?
C18 N4 Co1 O1 24.4(10) . . . . ?
C14 N4 Co1 O1 -162.1(8) . . . . ?
C18 N4 Co1 O2 109.1(9) . . . . ?
C14 N4 Co1 O2 -77.4(8) . . . . ?
C18 N4 Co1 N3 -72.2(10) . . . . ?
C14 N4 Co1 N3 101.3(8) . . . . ?
C18 N4 Co1 N1 -159.6(10) . . . . ?
C14 N4 Co1 N1 13.9(8) . . . . ?
C6 N2 Co1 O1 -20.1(11) . . . . ?
C2 N2 Co1 O1 158.9(9) . . . . ?
C6 N2 Co1 O2 -104.6(11) . . . . ?
C2 N2 Co1 O2 74.5(9) . . . . ?
C6 N2 Co1 N3 76.7(11) . . . . ?
C2 N2 Co1 N3 -104.3(9) . . . . ?
C6 N2 Co1 N1 163.9(11) . . . . ?
C2 N2 Co1 N1 -17.1(9) . . . . ?
C24 C19 O1 Co1 -174.4(10) . . . . ?
C20 C19 O1 Co1 8.4(12) . . . . ?
N4 Co1 O1 C19 84.5(8) . . . . ?
O2 Co1 O1 C19 -6.1(8) . . . . ?
N2 Co1 O1 C19 -93.8(8) . . . . ?
N3 Co1 O1 C19 174.1(8) . . . . ?
C21 C20 O2 Co1 179.4(9) . . . . ?
C19 C20 O2 Co1 2.3(12) . . . . ?
N4 Co1 O2 C20 -90.9(8) . . . . ?
O1 Co1 O2 C20 1.7(7) . . . . ?
N2 Co1 O2 C20 97.4(8) . . . . ?
N1 Co1 O2 C20 -178.4(8) . . . . ?
C24 C23 O3 Co2 -177.7(9) . . . . ?
C22 C23 O3 Co2 1.7(12) . . . . ?
C21 C22 O4 Co2 171.7(8) . . . . ?
C23 C22 O4 Co2 -10.1(11) . . . . ?

_cod_database_fobs_code 2312841
